data_7055984
loop_
_publ_author_name
'Maity, Apurba'
'Sarkar, Anirban'
'Sil, Amit'
'B. N., Shivakiran Bhaktha'
'Patra, Sanjib K.'

_publ_section_title
;
 Synthesis, photophysical and concentration-dependent tunable lasing
 behavior of 2,6-diacetylenyl-functionalized BODIPY dyes
;
_journal_issue 6
_journal_name_full 'New J. Chem.'
_journal_page_first 2296
_journal_paper_doi 10.1039/C6NJ03033E
_journal_volume 41
_journal_year 2017
_chemical_formula_moiety 'C30 H25 B1 F2 N2'
_chemical_formula_sum 'C30 H25 B F2 N2'
_chemical_formula_weight 462.33
_space_group_IT_number 2
_symmetry_cell_setting triclinic
_symmetry_space_group_name_Hall '-P 1'
_symmetry_space_group_name_H-M 'P -1'
_atom_sites_solution_hydrogens geom
_atom_sites_solution_primary direct
_atom_sites_solution_secondary difmap
_audit_creation_method SHELXL-97
_audit_update_record
;
2016-09-07 deposited with the CCDC.
2017-01-30 downloaded from the CCDC.
;
_cell_angle_alpha 78.169(5)
_cell_angle_beta 81.599(5)
_cell_angle_gamma 88.276(4)
_cell_formula_units_Z 2
_cell_length_a 7.1985(10)
_cell_length_b 11.4552(16)
_cell_length_c 14.805(2)
_cell_measurement_temperature 100(2)
_cell_volume 1182.1(3)
_computing_cell_refinement 'Bruker SAINT'
_computing_data_collection 'Bruker SMART'
_computing_data_reduction 'Bruker SAINT'
_computing_molecular_graphics ORTEP
_computing_publication_material 'Bruker SHELXTL'
_computing_structure_refinement 'SHELXL-97 (Sheldrick, 1997)'
_computing_structure_solution 'SHELXS-97 (Sheldrick, 1990)'
_diffrn_ambient_temperature 100(2)
_diffrn_measured_fraction_theta_full 0.968
_diffrn_measured_fraction_theta_max 0.968
_diffrn_measurement_device_type 'Bruker-AXS platform'
_diffrn_measurement_method '\w scans'
_diffrn_radiation_monochromator graphite
_diffrn_radiation_source 'fine-focus sealed tube'
_diffrn_radiation_type MoK\a
_diffrn_radiation_wavelength 0.71073
_diffrn_reflns_av_R_equivalents 0.0807
_diffrn_reflns_av_sigmaI/netI 0.1038
_diffrn_reflns_limit_h_max 9
_diffrn_reflns_limit_h_min -7
_diffrn_reflns_limit_k_max 14
_diffrn_reflns_limit_k_min -14
_diffrn_reflns_limit_l_max 18
_diffrn_reflns_limit_l_min -18
_diffrn_reflns_number 15330
_diffrn_reflns_theta_full 26.50
_diffrn_reflns_theta_max 26.50
_diffrn_reflns_theta_min 1.82
_exptl_absorpt_coefficient_mu 0.086
_exptl_absorpt_correction_T_max 0.9830
_exptl_absorpt_correction_T_min 0.9746
_exptl_absorpt_correction_type multi-scan
_exptl_absorpt_process_details SADABS
_exptl_crystal_colour brownish
_exptl_crystal_density_diffrn 1.299
_exptl_crystal_density_method 'not measured'
_exptl_crystal_description plate
_exptl_crystal_F_000 484
_exptl_crystal_preparation ', Luminescent'
_exptl_crystal_recrystallization_method 'layering method'
_exptl_crystal_size_max 0.30
_exptl_crystal_size_mid 0.20
_exptl_crystal_size_min 0.20
_refine_diff_density_max 0.387
_refine_diff_density_min -0.256
_refine_diff_density_rms 0.055
_refine_ls_extinction_method none
_refine_ls_goodness_of_fit_ref 1.368
_refine_ls_hydrogen_treatment constr
_refine_ls_matrix_type full
_refine_ls_number_parameters 321
_refine_ls_number_reflns 4733
_refine_ls_number_restraints 0
_refine_ls_restrained_S_all 1.368
_refine_ls_R_factor_all 0.1355
_refine_ls_R_factor_gt 0.0593
_refine_ls_shift/su_max 0.001
_refine_ls_shift/su_mean 0.000
_refine_ls_structure_factor_coef Fsqd
_refine_ls_weighting_details
; calc 
 [0.00000+1.00000exp(3.00(sin\q/\l)^2^)]/ 
   [\s^2^(Fo^2^)+0.0400+0.0000*P+(0.0662P)^2^+0.0000sin\q/\l] 
 where P = 0.10000Fo^2^ + 0.90000Fc^2^ 
;
_refine_ls_weighting_scheme calc
_refine_ls_wR_factor_gt 0.1379
_refine_ls_wR_factor_ref 0.1773
_reflns_number_gt 2455
_reflns_number_total 4733
_reflns_threshold_expression >2sigma(I)
_cod_data_source_file c6nj03033e2.cif
_cod_data_source_block PBDP2
_cod_depositor_comments
;
The following automatic conversions were performed:

'_symmetry_cell_setting' value 'Triclinic' changed to 'triclinic'
according to
/usr/data/users/saulius/crontab/automatic-downloads/rss-feeds/RSC/lib/dictionaries/cif_core.dic
dictionary named 'cif_core.dic' version 2.4.2 from 2011-04-26.

Automatic conversion script
Id: cif_fix_values 4268 2015-11-12 08:31:59Z antanas 

 Adding full bibliography for 7055984.cif.
;
_cod_original_sg_symbol_H-M P-1
_cod_original_formula_sum 'C30 H25 B1 F2 N2'
_cod_database_code 7055984

loop_
_symmetry_equiv_pos_as_xyz
'x, y, z'
'-x, -y, -z'

loop_
_atom_site_label
_atom_site_type_symbol
_atom_site_fract_x
_atom_site_fract_y
_atom_site_fract_z
_atom_site_U_iso_or_equiv
_atom_site_adp_type
_atom_site_occupancy
_atom_site_symmetry_multiplicity
_atom_site_calc_flag
_atom_site_refinement_flags
C17 C 0.2733(4) 1.2148(3) 0.1961(2) 0.0277(7) Uani 1 1 d .
C16 C 0.2445(4) 1.3277(3) 0.2221(2) 0.0298(7) Uani 1 1 d .
C19 C 0.2207(5) 1.5321(3) 0.1077(2) 0.0323(8) Uani 1 1 d .
C18 C 0.2320(4) 1.4398(3) 0.1573(2) 0.0339(8) Uani 1 1 d .
C22 C 0.1726(5) 1.7510(4) -0.1111(2) 0.0470(10) Uani 1 1 d .
H22 H 0.1580 1.7499 -0.1737 0.056 Uiso 1 1 calc R
C21 C 0.1822(5) 1.6455(3) -0.0484(2) 0.0362(8) Uani 1 1 d .
H21 H 0.1719 1.5721 -0.0677 0.043 Uiso 1 1 calc R
C20 C 0.2070(4) 1.6448(3) 0.0433(2) 0.0298(7) Uani 1 1 d .
C11 C 0.2615(4) 0.9896(3) 0.4558(2) 0.0259(7) Uani 1 1 d .
C14 C 0.2474(4) 1.1839(3) 0.3516(2) 0.0255(7) Uani 1 1 d .
C10 C 0.2612(4) 0.9012(3) 0.5383(2) 0.0264(7) Uani 1 1 d .
C13 C 0.2417(4) 1.1147(3) 0.4415(2) 0.0263(7) Uani 1 1 d .
C9 C 0.2812(4) 0.7912(3) 0.5096(2) 0.0264(7) Uani 1 1 d .
C30 C 0.3156(4) 0.7238(3) 0.3510(2) 0.0293(7) Uani 1 1 d .
H30A H 0.1985 0.7192 0.3255 0.044 Uiso 1 1 calc R
H30B H 0.3436 0.6456 0.3877 0.044 Uiso 1 1 calc R
H30C H 0.4184 0.7477 0.2998 0.044 Uiso 1 1 calc R
C12 C 0.2950(4) 0.8134(3) 0.4119(2) 0.0247(7) Uani 1 1 d .
C28 C 0.2065(5) 1.4092(3) 0.3711(2) 0.0353(8) Uani 1 1 d .
H28A H 0.1999 1.4851 0.3268 0.053 Uiso 1 1 calc R
H28B H 0.3138 1.4106 0.4047 0.053 Uiso 1 1 calc R
H28C H 0.0905 1.3975 0.4157 0.053 Uiso 1 1 calc R
C29 C 0.3039(5) 1.1924(3) 0.0995(2) 0.0346(8) Uani 1 1 d .
H29A H 0.4386 1.1962 0.0760 0.052 Uiso 1 1 calc R
H29B H 0.2376 1.2531 0.0592 0.052 Uiso 1 1 calc R
H29C H 0.2558 1.1132 0.0998 0.052 Uiso 1 1 calc R
C26 C 0.2450(5) 0.9129(3) 0.6380(2) 0.0364(8) Uani 1 1 d .
H26A H 0.1203 0.9436 0.6575 0.055 Uiso 1 1 calc R
H26B H 0.3413 0.9680 0.6445 0.055 Uiso 1 1 calc R
H26C H 0.2629 0.8345 0.6772 0.055 Uiso 1 1 calc R
C24 C 0.2040(5) 1.8606(3) 0.0064(3) 0.0428(9) Uani 1 1 d .
H24 H 0.2084 1.9347 0.0253 0.051 Uiso 1 1 calc R
C25 C 0.2178(5) 1.7544(3) 0.0710(2) 0.0360(8) Uani 1 1 d .
H25 H 0.2345 1.7562 0.1332 0.043 Uiso 1 1 calc R
C23 C 0.1839(5) 1.8589(3) -0.0842(3) 0.0478(10) Uani 1 1 d .
H23 H 0.1779 1.9316 -0.1281 0.057 Uiso 1 1 calc R
C7 C 0.2825(4) 0.5846(3) 0.6250(2) 0.0311(8) Uani 1 1 d .
C8 C 0.2864(4) 0.6770(3) 0.5709(2) 0.0287(7) Uani 1 1 d .
C1 C 0.1873(4) 0.3727(3) 0.6814(2) 0.0306(7) Uani 1 1 d .
H1 H 0.1329 0.3747 0.6263 0.037 Uiso 1 1 calc R
C5 C 0.3492(4) 0.4697(3) 0.7762(2) 0.0306(7) Uani 1 1 d .
H5 H 0.4072 0.5384 0.7864 0.037 Uiso 1 1 calc R
C6 C 0.2745(4) 0.4753(3) 0.6941(2) 0.0278(7) Uani 1 1 d .
F2 F 0.1448(3) 0.95453(15) 0.23821(12) 0.0350(5) Uani 1 1 d .
F1 F 0.4624(3) 0.96923(15) 0.22559(12) 0.0370(5) Uani 1 1 d .
N2 N 0.2731(3) 1.1297(2) 0.27334(16) 0.0245(6) Uani 1 1 d .
N1 N 0.2832(3) 0.9319(2) 0.37961(16) 0.0244(6) Uani 1 1 d .
B1 B 0.2939(5) 0.9939(3) 0.2755(2) 0.0276(8) Uani 1 1 d .
C15 C 0.2300(4) 1.3088(3) 0.3192(2) 0.0296(7) Uani 1 1 d .
C4 C 0.3403(5) 0.3665(3) 0.8428(2) 0.0332(8) Uani 1 1 d .
H4 H 0.3928 0.3645 0.8984 0.040 Uiso 1 1 calc R
C3 C 0.2555(5) 0.2653(3) 0.8300(2) 0.0332(8) Uani 1 1 d .
H3 H 0.2490 0.1942 0.8765 0.040 Uiso 1 1 calc R
C2 C 0.1806(5) 0.2693(3) 0.7486(2) 0.0349(8) Uani 1 1 d .
H2 H 0.1239 0.2000 0.7388 0.042 Uiso 1 1 calc R
C27 C 0.2154(5) 1.1724(3) 0.5245(2) 0.0350(8) Uani 1 1 d .
H27A H 0.2157 1.2593 0.5035 0.052 Uiso 1 1 calc R
H27B H 0.3180 1.1487 0.5613 0.052 Uiso 1 1 calc R
H27C H 0.0953 1.1470 0.5630 0.052 Uiso 1 1 calc R

loop_
_atom_site_aniso_label
_atom_site_aniso_U_11
_atom_site_aniso_U_22
_atom_site_aniso_U_33
_atom_site_aniso_U_23
_atom_site_aniso_U_13
_atom_site_aniso_U_12
C17 0.0238(18) 0.0246(17) 0.0342(17) -0.0045(14) -0.0033(13) -0.0044(13)
C16 0.0283(19) 0.0227(18) 0.0392(18) -0.0056(14) -0.0077(14) -0.0044(14)
C19 0.031(2) 0.037(2) 0.0311(17) -0.0085(16) -0.0099(14) -0.0063(16)
C18 0.0254(19) 0.0247(19) 0.056(2) -0.0152(17) -0.0118(16) -0.0001(14)
C22 0.040(2) 0.058(3) 0.039(2) 0.0006(19) -0.0061(17) -0.0079(19)
C21 0.035(2) 0.035(2) 0.0391(18) -0.0095(16) -0.0061(15) -0.0027(16)
C20 0.0306(19) 0.0249(18) 0.0333(17) -0.0037(14) -0.0056(14) 0.0014(14)
C11 0.0226(17) 0.0278(17) 0.0290(16) -0.0110(13) -0.0021(13) -0.0011(13)
C14 0.0221(17) 0.0242(17) 0.0328(16) -0.0106(13) -0.0054(13) -0.0012(13)
C10 0.0191(17) 0.0250(17) 0.0355(17) -0.0064(14) -0.0045(13) -0.0009(13)
C13 0.0204(17) 0.0250(17) 0.0355(17) -0.0116(14) -0.0021(13) -0.0037(13)
C9 0.0177(17) 0.0258(17) 0.0360(17) -0.0071(14) -0.0039(13) -0.0020(13)
C30 0.0281(18) 0.0236(17) 0.0384(17) -0.0116(14) -0.0045(14) 0.0012(14)
C12 0.0163(16) 0.0208(17) 0.0376(17) -0.0064(13) -0.0049(13) -0.0010(12)
C28 0.035(2) 0.0252(18) 0.049(2) -0.0157(15) -0.0079(16) 0.0010(15)
C29 0.040(2) 0.0336(19) 0.0295(16) -0.0051(14) -0.0033(14) -0.0019(15)
C26 0.042(2) 0.035(2) 0.0322(17) -0.0070(15) -0.0042(15) 0.0036(16)
C24 0.034(2) 0.029(2) 0.062(2) -0.0063(18) 0.0011(17) -0.0006(16)
C25 0.037(2) 0.0309(19) 0.0408(19) -0.0121(16) -0.0012(15) 0.0008(15)
C23 0.035(2) 0.041(2) 0.057(2) 0.0138(19) -0.0065(17) -0.0014(17)
C7 0.0236(19) 0.035(2) 0.0360(17) -0.0093(16) -0.0040(14) 0.0008(15)
C8 0.0204(18) 0.0278(19) 0.0382(18) -0.0071(15) -0.0037(14) -0.0033(14)
C1 0.0298(19) 0.0288(18) 0.0353(17) -0.0108(14) -0.0056(14) 0.0023(14)
C5 0.033(2) 0.0253(18) 0.0348(17) -0.0098(14) -0.0022(14) -0.0029(14)
C6 0.0273(18) 0.0240(17) 0.0313(16) -0.0064(13) -0.0010(13) 0.0017(14)
F2 0.0438(12) 0.0281(10) 0.0368(10) -0.0089(8) -0.0136(8) -0.0056(8)
F1 0.0414(12) 0.0304(11) 0.0367(10) -0.0114(8) 0.0084(8) 0.0024(8)
N2 0.0244(15) 0.0219(14) 0.0283(13) -0.0079(11) -0.0032(11) -0.0023(11)
N1 0.0257(15) 0.0183(13) 0.0306(13) -0.0091(11) -0.0022(11) -0.0018(11)
B1 0.030(2) 0.0232(19) 0.0314(18) -0.0092(15) -0.0032(16) 0.0000(16)
C15 0.0249(18) 0.0256(18) 0.0403(18) -0.0104(14) -0.0051(14) -0.0020(14)
C4 0.033(2) 0.037(2) 0.0295(17) -0.0074(15) -0.0041(14) 0.0018(15)
C3 0.034(2) 0.0257(18) 0.0364(18) -0.0015(14) 0.0004(15) -0.0024(15)
C2 0.032(2) 0.0288(19) 0.0450(19) -0.0136(16) 0.0008(15) -0.0048(15)
C27 0.043(2) 0.0307(19) 0.0345(17) -0.0167(15) -0.0033(15) 0.0008(15)

loop_
_atom_type_symbol
_atom_type_description
_atom_type_scat_dispersion_real
_atom_type_scat_dispersion_imag
_atom_type_scat_source
C C 0.0033 0.0016 'International Tables Vol C Tables 4.2.6.8 and 6.1.1.4'
H H 0.0000 0.0000 'International Tables Vol C Tables 4.2.6.8 and 6.1.1.4'
B B 0.0013 0.0007 'International Tables Vol C Tables 4.2.6.8 and 6.1.1.4'
F F 0.0171 0.0103 'International Tables Vol C Tables 4.2.6.8 and 6.1.1.4'
N N 0.0061 0.0033 'International Tables Vol C Tables 4.2.6.8 and 6.1.1.4'

loop_
_geom_angle_atom_site_label_1
_geom_angle_atom_site_label_2
_geom_angle_atom_site_label_3
_geom_angle
N2 C17 C16 109.0(3)
N2 C17 C29 124.4(3)
C16 C17 C29 126.5(3)
C15 C16 C17 107.7(3)
C15 C16 C18 127.7(3)
C17 C16 C18 124.6(3)
C18 C19 C20 178.0(3)
C19 C18 C16 177.6(3)
C21 C22 C23 120.6(3)
C22 C21 C20 120.7(3)
C21 C20 C25 118.8(3)
C21 C20 C19 119.6(3)
C25 C20 C19 121.6(3)
N1 C11 C13 120.4(3)
N1 C11 C10 108.0(2)
C13 C11 C10 131.6(3)
C13 C14 N2 120.5(3)
C13 C14 C15 131.7(3)
N2 C14 C15 107.9(2)
C9 C10 C11 106.1(3)
C9 C10 C26 123.4(3)
C11 C10 C26 130.5(3)
C14 C13 C11 120.9(3)
C14 C13 C27 120.4(3)
C11 C13 C27 118.8(3)
C12 C9 C10 108.3(3)
C12 C9 C8 126.7(3)
C10 C9 C8 125.0(3)
N1 C12 C9 108.9(2)
N1 C12 C30 123.8(3)
C9 C12 C30 127.3(3)
C23 C24 C25 120.7(3)
C24 C25 C20 119.5(3)
C24 C23 C22 119.7(3)
C8 C7 C6 177.3(3)
C7 C8 C9 176.2(3)
C2 C1 C6 120.1(3)
C4 C5 C6 120.9(3)
C5 C6 C1 118.3(3)
C5 C6 C7 120.5(3)
C1 C6 C7 121.2(3)
C17 N2 C14 108.8(2)
C17 N2 B1 125.3(2)
C14 N2 B1 126.0(2)
C12 N1 C11 108.7(2)
C12 N1 B1 125.3(2)
C11 N1 B1 125.9(2)
F1 B1 F2 109.9(2)
F1 B1 N1 110.7(3)
F2 B1 N1 109.4(3)
F1 B1 N2 110.8(3)
F2 B1 N2 109.5(2)
N1 B1 N2 106.4(2)
C16 C15 C14 106.6(3)
C16 C15 C28 122.5(3)
C14 C15 C28 130.9(3)
C5 C4 C3 120.7(3)
C2 C3 C4 119.0(3)
C1 C2 C3 120.8(3)

loop_
_geom_bond_atom_site_label_1
_geom_bond_atom_site_label_2
_geom_bond_distance
C17 N2 1.342(4)
C17 C16 1.425(4)
C17 C29 1.488(4)
C16 C15 1.398(4)
C16 C18 1.445(5)
C19 C18 1.166(4)
C19 C20 1.450(5)
C22 C21 1.372(5)
C22 C23 1.383(5)
C21 C20 1.393(4)
C20 C25 1.406(4)
C11 N1 1.407(3)
C11 C13 1.411(4)
C11 C10 1.418(4)
C14 C13 1.397(4)
C14 N2 1.410(4)
C14 C15 1.421(4)
C10 C9 1.407(4)
C10 C26 1.497(4)
C13 C27 1.497(4)
C9 C12 1.406(4)
C9 C8 1.433(4)
C30 C12 1.489(4)
C12 N1 1.349(4)
C28 C15 1.502(4)
C24 C23 1.374(5)
C24 C25 1.395(5)
C7 C8 1.187(4)
C7 C6 1.442(4)
C1 C2 1.379(4)
C1 C6 1.407(4)
C5 C4 1.372(4)
C5 C6 1.389(4)
F2 B1 1.401(4)
F1 B1 1.379(4)
N2 B1 1.553(4)
N1 B1 1.551(4)
C4 C3 1.385(4)
C3 C2 1.383(4)
